data_7210614
loop_
_publ_author_name
'Martins, In\^es'
'Martins, Marta'
'Fernandes, Auguste'
'Andr\'e, V\^ania'
'Duarte, M. Teresa'

_publ_section_title
;
 An insight into dapsone co-crystals: sulfones as participants in
 supramolecular interactions
;
_journal_issue 40
_journal_name_full CrystEngComm
_journal_page_first 8173
_journal_paper_doi 10.1039/c3ce41323c
_journal_volume 15
_journal_year 2013
_chemical_formula_moiety 'C12 H12 N2 O2 S, C6 H11 N O'
_chemical_formula_sum 'C18 H23 N3 O3 S'
_chemical_formula_weight 361.45
_chemical_name_systematic
;
 ?
;
_space_group_IT_number 14
_symmetry_cell_setting monoclinic
_symmetry_space_group_name_Hall '-P 2ybc'
_symmetry_space_group_name_H-M 'P 1 21/c 1'
_atom_sites_solution_hydrogens geom
_atom_sites_solution_primary direct
_atom_sites_solution_secondary difmap
_audit_creation_method SHELXL-97
_cell_angle_alpha 90.00
_cell_angle_beta 99.089(4)
_cell_angle_gamma 90.00
_cell_formula_units_Z 4
_cell_length_a 8.2700(6)
_cell_length_b 37.058(3)
_cell_length_c 5.9595(4)
_cell_measurement_temperature 150
_cell_measurement_theta_max 28.160
_cell_measurement_theta_min 2.49
_cell_volume 1803.5(2)
_computing_cell_refinement 'BRUKER SMART (Bruker, 2005)'
_computing_data_collection 'BRUKER SMART (Bruker, 2005)'
_computing_data_reduction 'BRUKER SAINT (Bruker, 2005)'
_computing_molecular_graphics 'ORTEP 3.2 (Farrugia, 1997) and Mercury 3.0'
_computing_structure_refinement 'SHELXL-97 (Sheldrick, 2008)'
_computing_structure_solution 'SIR 97 (Altomare et al, 1999)'
_diffrn_ambient_temperature 150
_diffrn_measured_fraction_theta_full 0.990
_diffrn_measured_fraction_theta_max 0.990
_diffrn_measurement_device_type 'CCD area detector'
_diffrn_measurement_method 'phi and omega scans'
_diffrn_radiation_monochromator graphite
_diffrn_radiation_source 'fine-focus sealed tube'
_diffrn_radiation_type MoK\a
_diffrn_radiation_wavelength 0.71073
_diffrn_reflns_av_R_equivalents 0.0982
_diffrn_reflns_av_sigmaI/netI 0.1239
_diffrn_reflns_limit_h_max 10
_diffrn_reflns_limit_h_min -10
_diffrn_reflns_limit_k_max 49
_diffrn_reflns_limit_k_min -28
_diffrn_reflns_limit_l_max 7
_diffrn_reflns_limit_l_min -7
_diffrn_reflns_number 16909
_diffrn_reflns_theta_full 28.16
_diffrn_reflns_theta_max 28.16
_diffrn_reflns_theta_min 2.49
_exptl_absorpt_coefficient_mu 0.202
_exptl_absorpt_correction_T_max 0.990
_exptl_absorpt_correction_T_min 0.986
_exptl_absorpt_correction_type multi-scan
_exptl_absorpt_process_details 'SADABS (Bruker,2005)'
_exptl_crystal_colour colourless
_exptl_crystal_density_diffrn 1.331
_exptl_crystal_density_meas ?
_exptl_crystal_density_method 'not measured'
_exptl_crystal_description needles
_exptl_crystal_F_000 768
_exptl_crystal_size_max 0.10
_exptl_crystal_size_mid 0.06
_exptl_crystal_size_min 0.05
_refine_diff_density_max 0.279
_refine_diff_density_min -0.298
_refine_diff_density_rms 0.068
_refine_ls_extinction_coef 0.0072(11)
_refine_ls_extinction_expression Fc^*^=kFc[1+0.001xFc^2^\l^3^/sin(2\q)]^-1/4^
_refine_ls_extinction_method SHELXL
_refine_ls_goodness_of_fit_ref 0.951
_refine_ls_hydrogen_treatment mixed
_refine_ls_matrix_type full
_refine_ls_number_parameters 247
_refine_ls_number_reflns 4375
_refine_ls_number_restraints 0
_refine_ls_restrained_S_all 0.951
_refine_ls_R_factor_all 0.1363
_refine_ls_R_factor_gt 0.0581
_refine_ls_shift/su_max 0.000
_refine_ls_shift/su_mean 0.000
_refine_ls_structure_factor_coef Fsqd
_refine_ls_weighting_details 'calc w=1/[\s^2^(Fo^2^)+(0.0409P)^2^+0.0000P] where P=(Fo^2^+2Fc^2^)/3'
_refine_ls_weighting_scheme calc
_refine_ls_wR_factor_gt 0.1003
_refine_ls_wR_factor_ref 0.1167
_reflns_number_gt 2360
_reflns_number_total 4375
_reflns_threshold_expression >2\s(I)
_cod_data_source_file c3ce41323c.txt
_cod_data_source_block dapcapro
_cod_depositor_comments
;
The following automatic conversions were performed:

'_symmetry_cell_setting' value 'Monoclinic' changed to 'monoclinic'
according to /home/saulius/struct/CIF-dictionaries/cif_core.dic
dictionary named 'cif_core.dic' version 2.4.2 from 2011-04-26.

Automatic conversion script
Id: cif_fix_values 1891 2012-01-12 08:04:46Z andrius 

The following automatic conversions were performed:

'_exptl_crystal_density_meas' value 'not measured' was changed to '?'
- the value is perceived as not measured.

Automatic conversion script
Id: cif_fix_values 3008 2015-01-20 13:52:24Z robertas 
;
_cod_original_sg_symbol_H-M 'P 21/c'
_cod_database_code 7210614

loop_
_symmetry_equiv_pos_as_xyz
'x, y, z'
'-x, y+1/2, -z+1/2'
'-x, -y, -z'
'x, -y-1/2, z-1/2'

loop_
_atom_site_label
_atom_site_type_symbol
_atom_site_fract_x
_atom_site_fract_y
_atom_site_fract_z
_atom_site_U_iso_or_equiv
_atom_site_adp_type
_atom_site_occupancy
_atom_site_symmetry_multiplicity
_atom_site_calc_flag
_atom_site_refinement_flags
C1 C 0.2355(2) 0.13889(7) 0.5052(4) 0.0201(6) Uani 1 1 d .
C2 C 0.1994(3) 0.11236(8) 0.6534(4) 0.0243(6) Uani 1 1 d .
H2 H 0.1636 0.1189 0.7880 0.029 Uiso 1 1 calc R
C3 C 0.2160(3) 0.07654(8) 0.6040(4) 0.0266(6) Uani 1 1 d .
H3 H 0.1902 0.0590 0.7044 0.032 Uiso 1 1 calc R
C4 C 0.2716(3) 0.06610(8) 0.4028(4) 0.0252(6) Uani 1 1 d .
C5 C 0.3087(3) 0.09310(8) 0.2566(4) 0.0283(6) Uani 1 1 d .
H5 H 0.3467 0.0867 0.1232 0.034 Uiso 1 1 calc R
C6 C 0.2902(3) 0.12897(7) 0.3051(4) 0.0251(6) Uani 1 1 d .
H6 H 0.3143 0.1466 0.2043 0.030 Uiso 1 1 calc R
C7 C 0.0099(3) 0.19517(6) 0.4309(4) 0.0186(5) Uani 1 1 d .
C8 C -0.1256(3) 0.18670(7) 0.5336(4) 0.0211(6) Uani 1 1 d .
H8 H -0.1108 0.1757 0.6756 0.025 Uiso 1 1 calc R
C9 C -0.2803(3) 0.19452(7) 0.4262(4) 0.0261(6) Uani 1 1 d .
H9 H -0.3698 0.1891 0.4971 0.031 Uiso 1 1 calc R
C10 C -0.3055(3) 0.21055(7) 0.2116(4) 0.0249(6) Uani 1 1 d .
C11 C -0.1684(3) 0.21826(7) 0.1077(4) 0.0253(6) Uani 1 1 d .
H11 H -0.1830 0.2286 -0.0362 0.030 Uiso 1 1 calc R
C12 C -0.0125(3) 0.21061(7) 0.2167(4) 0.0235(6) Uani 1 1 d .
H12 H 0.0775 0.2158 0.1464 0.028 Uiso 1 1 calc R
C13 C 0.6972(3) 0.03426(7) 1.1084(4) 0.0245(6) Uani 1 1 d .
C14 C 0.8496(3) 0.05562(7) 1.1965(4) 0.0302(7) Uani 1 1 d .
H14A H 0.9284 0.0524 1.0937 0.036 Uiso 1 1 calc R
H14B H 0.8976 0.0460 1.3433 0.036 Uiso 1 1 calc R
C15 C 0.8193(3) 0.09569(7) 1.2215(4) 0.0317(7) Uani 1 1 d .
H15A H 0.9070 0.1055 1.3318 0.038 Uiso 1 1 calc R
H15B H 0.7180 0.0988 1.2820 0.038 Uiso 1 1 calc R
C16 C 0.8084(3) 0.11745(7) 1.0037(4) 0.0314(7) Uani 1 1 d .
H16A H 0.7979 0.1428 1.0402 0.038 Uiso 1 1 calc R
H16B H 0.9102 0.1146 0.9441 0.038 Uiso 1 1 calc R
C17 C 0.6678(3) 0.10733(8) 0.8186(4) 0.0312(7) Uani 1 1 d .
H17A H 0.5653 0.1122 0.8725 0.037 Uiso 1 1 calc R
H17B H 0.6720 0.1226 0.6872 0.037 Uiso 1 1 calc R
C18 C 0.6694(3) 0.06829(8) 0.7455(4) 0.0309(7) Uani 1 1 d .
H18A H 0.5991 0.0658 0.5999 0.037 Uiso 1 1 calc R
H18B H 0.7798 0.0620 0.7239 0.037 Uiso 1 1 calc R
N1 N 0.2830(3) 0.03018(7) 0.3496(5) 0.0359(6) Uani 1 1 d .
N2 N -0.4591(3) 0.21972(8) 0.1088(6) 0.0497(8) Uani 1 1 d .
N3 N 0.6158(3) 0.04266(6) 0.9049(3) 0.0253(5) Uani 1 1 d .
O1 O 0.20749(19) 0.18661(5) 0.8108(3) 0.0338(5) Uani 1 1 d .
O2 O 0.32211(18) 0.20540(5) 0.4670(3) 0.0346(5) Uani 1 1 d .
O3 O 0.6464(2) 0.01038(5) 1.2262(3) 0.0364(5) Uani 1 1 d .
S1 S 0.20640(7) 0.184385(19) 0.56912(11) 0.02496(19) Uani 1 1 d .
H1N1 H 0.286(3) 0.0123(8) 0.472(5) 0.047(9) Uiso 1 1 d .
H1N2 H -0.547(4) 0.2128(8) 0.168(5) 0.058(10) Uiso 1 1 d .
H1N3 H 0.532(3) 0.0281(8) 0.866(4) 0.044(9) Uiso 1 1 d .
H2N1 H 0.339(3) 0.0263(8) 0.255(5) 0.051(11) Uiso 1 1 d .
H2N2 H -0.473(3) 0.2286(8) -0.019(5) 0.040(10) Uiso 1 1 d .

loop_
_atom_site_aniso_label
_atom_site_aniso_U_11
_atom_site_aniso_U_22
_atom_site_aniso_U_33
_atom_site_aniso_U_23
_atom_site_aniso_U_13
_atom_site_aniso_U_12
C1 0.0141(11) 0.0214(16) 0.0236(13) 0.0012(12) -0.0001(9) 0.0032(10)
C2 0.0190(12) 0.0300(18) 0.0237(13) -0.0007(13) 0.0025(10) 0.0040(11)
C3 0.0244(12) 0.0283(17) 0.0263(14) 0.0102(13) 0.0015(11) 0.0010(12)
C4 0.0228(12) 0.0254(17) 0.0260(14) 0.0016(14) 0.0000(10) 0.0064(11)
C5 0.0315(13) 0.0292(19) 0.0253(14) 0.0024(14) 0.0076(11) 0.0092(12)
C6 0.0226(12) 0.0275(18) 0.0259(14) 0.0064(13) 0.0060(10) 0.0054(12)
C7 0.0167(11) 0.0153(15) 0.0241(13) -0.0013(11) 0.0036(9) 0.0023(10)
C8 0.0221(11) 0.0159(15) 0.0258(13) 0.0011(12) 0.0058(10) 0.0025(11)
C9 0.0188(12) 0.0203(16) 0.0406(15) 0.0023(13) 0.0087(11) -0.0008(11)
C10 0.0186(12) 0.0183(15) 0.0353(15) 0.0031(13) -0.0031(10) -0.0002(11)
C11 0.0317(13) 0.0202(16) 0.0233(13) 0.0018(12) 0.0023(11) 0.0031(12)
C12 0.0255(12) 0.0193(16) 0.0280(14) -0.0057(12) 0.0110(11) 0.0002(11)
C13 0.0235(12) 0.0201(16) 0.0294(14) -0.0010(13) 0.0028(11) 0.0006(11)
C14 0.0263(13) 0.0292(18) 0.0319(15) 0.0039(13) -0.0055(11) -0.0050(12)
C15 0.0318(14) 0.0294(19) 0.0312(15) -0.0043(14) -0.0033(11) -0.0091(12)
C16 0.0347(14) 0.0243(17) 0.0354(15) -0.0025(14) 0.0058(12) -0.0059(12)
C17 0.0342(14) 0.0264(18) 0.0336(16) 0.0093(14) 0.0067(12) -0.0011(12)
C18 0.0331(14) 0.0342(19) 0.0247(14) 0.0006(14) 0.0027(11) -0.0078(13)
N1 0.0477(15) 0.0254(17) 0.0356(15) 0.0000(14) 0.0095(12) 0.0087(12)
N2 0.0239(13) 0.060(2) 0.061(2) 0.0270(17) -0.0052(13) 0.0013(13)
N3 0.0250(11) 0.0209(14) 0.0288(12) 0.0023(11) 0.0008(9) -0.0070(10)
O1 0.0294(9) 0.0425(13) 0.0267(10) -0.0122(9) -0.0038(7) 0.0065(9)
O2 0.0172(9) 0.0302(12) 0.0570(13) -0.0020(10) 0.0078(8) -0.0072(8)
O3 0.0402(11) 0.0278(12) 0.0380(11) 0.0089(10) -0.0034(9) -0.0124(9)
S1 0.0160(3) 0.0267(4) 0.0312(4) -0.0043(3) 0.0006(2) 0.0003(3)

loop_
_atom_type_symbol
_atom_type_description
_atom_type_scat_dispersion_real
_atom_type_scat_dispersion_imag
_atom_type_scat_source
C C 0.0033 0.0016 'International Tables Vol C Tables 4.2.6.8 and 6.1.1.4'
H H 0.0000 0.0000 'International Tables Vol C Tables 4.2.6.8 and 6.1.1.4'
N N 0.0061 0.0033 'International Tables Vol C Tables 4.2.6.8 and 6.1.1.4'
O O 0.0106 0.0060 'International Tables Vol C Tables 4.2.6.8 and 6.1.1.4'
S S 0.1246 0.1234 'International Tables Vol C Tables 4.2.6.8 and 6.1.1.4'

loop_
_geom_angle_atom_site_label_1
_geom_angle_atom_site_label_2
_geom_angle_atom_site_label_3
_geom_angle
C2 C1 C6 119.4(2)
C2 C1 S1 119.55(19)
C6 C1 S1 121.00(19)
C3 C2 C1 120.7(2)
C2 C3 C4 120.5(2)
N1 C4 C5 121.4(2)
N1 C4 C3 120.5(2)
C5 C4 C3 118.1(3)
C6 C5 C4 121.4(2)
C5 C6 C1 119.9(2)
C12 C7 C8 119.8(2)
C12 C7 S1 120.56(17)
C8 C7 S1 119.57(18)
C9 C8 C7 120.3(2)
C8 C9 C10 120.8(2)
N2 C10 C9 120.7(2)
N2 C10 C11 120.7(2)
C9 C10 C11 118.5(2)
C12 C11 C10 120.7(2)
C11 C12 C7 119.9(2)
O3 C13 N3 121.0(2)
O3 C13 C14 121.0(2)
N3 C13 C14 118.0(2)
C13 C14 C15 113.9(2)
C14 C15 C16 115.1(2)
C17 C16 C15 115.2(2)
C18 C17 C16 113.9(2)
N3 C18 C17 114.7(2)
C13 N3 C18 125.8(2)
O1 S1 O2 119.43(11)
O1 S1 C7 108.45(10)
O2 S1 C7 107.89(11)
O1 S1 C1 107.02(11)
O2 S1 C1 107.75(11)
C7 S1 C1 105.47(11)

loop_
_geom_bond_atom_site_label_1
_geom_bond_atom_site_label_2
_geom_bond_distance
C1 C2 1.385(3)
C1 C6 1.390(3)
C1 S1 1.754(3)
C2 C3 1.371(4)
C3 C4 1.405(3)
C4 N1 1.375(3)
C4 C5 1.392(3)
C5 C6 1.374(3)
C7 C12 1.384(3)
C7 C8 1.395(3)
C7 S1 1.748(2)
C8 C9 1.368(3)
C9 C10 1.396(3)
C10 N2 1.364(3)
C10 C11 1.404(3)
C11 C12 1.378(3)
C13 O3 1.243(3)
C13 N3 1.328(3)
C13 C14 1.510(3)
C14 C15 1.517(4)
C15 C16 1.519(3)
C16 C17 1.518(3)
C17 C18 1.511(4)
C18 N3 1.460(3)
O1 S1 1.4412(16)
O2 S1 1.4412(17)
